data_4504748
loop_
_publ_author_name
'Lu, Wen-Guan'
'Jiang, Long'
'Feng, Xiao-Long'
'Lu, Tong-Bu'

_publ_section_title
;
 Three 3D Coordination Polymers Constructed by Cd(II) and Zn(II) with
 Imidazole-4,5-Dicarboxylate and 4,4&#x2018;-Bipyridyl Building Blocks
;
_journal_issue 2
_journal_name_full 'Crystal Growth &amp; Design'
_journal_page_first 564
_journal_paper_doi 10.1021/cg0505158
_journal_volume 6
_journal_year 2006
_chemical_formula_sum 'C20 H14 N6 O10 Zn3'
_chemical_formula_weight 694.48
_chemical_name_systematic
; 
 ? 
;
_space_group_IT_number 14
_symmetry_cell_setting monoclinic
_symmetry_space_group_name_Hall '-P 2ybc'
_symmetry_space_group_name_H-M 'P 1 21/c 1'
_atom_sites_solution_hydrogens geom
_atom_sites_solution_primary direct
_atom_sites_solution_secondary difmap
_audit_creation_method SHELXL-97
_cell_angle_alpha 90.00
_cell_angle_beta 90.284(6)
_cell_angle_gamma 90.00
_cell_formula_units_Z 2
_cell_length_a 16.084(5)
_cell_length_b 8.319(3)
_cell_length_c 8.501(3)
_cell_measurement_reflns_used 825
_cell_measurement_temperature 293(2)
_cell_measurement_theta_max 26.91
_cell_measurement_theta_min 2.76
_cell_volume 1137.4(7)
_computing_cell_refinement 'Bruker SMART'
_computing_data_collection 'Bruker SMART'
_computing_data_reduction 'Bruker SAINT'
_computing_molecular_graphics 'Bruker SHELXTL'
_computing_publication_material 'Bruker SHELXTL'
_computing_structure_refinement 'SHELXL-97 (Sheldrick, 1997)'
_computing_structure_solution 'SHELXS-97 (Sheldrick, 1990)'
_diffrn_ambient_temperature 293(2)
_diffrn_measured_fraction_theta_full 0.997
_diffrn_measured_fraction_theta_max 0.997
_diffrn_measurement_device_type 'CCD area detector'
_diffrn_measurement_method 'phi and omega scans'
_diffrn_radiation_monochromator graphite
_diffrn_radiation_source 'fine-focus sealed tube'
_diffrn_radiation_type MoK\a
_diffrn_radiation_wavelength 0.71073
_diffrn_reflns_av_R_equivalents 0.0211
_diffrn_reflns_av_sigmaI/netI 0.0254
_diffrn_reflns_limit_h_max 19
_diffrn_reflns_limit_h_min -13
_diffrn_reflns_limit_k_max 10
_diffrn_reflns_limit_k_min -7
_diffrn_reflns_limit_l_max 10
_diffrn_reflns_limit_l_min -10
_diffrn_reflns_number 5692
_diffrn_reflns_theta_full 26.00
_diffrn_reflns_theta_max 26.00
_diffrn_reflns_theta_min 2.53
_diffrn_standards_decay_% 0
_diffrn_standards_interval_count 0
_diffrn_standards_interval_time 0
_diffrn_standards_number 0
_exptl_absorpt_coefficient_mu 3.211
_exptl_absorpt_correction_T_max 0.5255
_exptl_absorpt_correction_T_min 0.3995
_exptl_absorpt_correction_type multi-scan
_exptl_absorpt_process_details 'SADABS (Sheldrick, 1996)'
_exptl_crystal_colour colorless
_exptl_crystal_density_diffrn 2.028
_exptl_crystal_density_method 'not measured'
_exptl_crystal_description block
_exptl_crystal_F_000 692
_exptl_crystal_size_max 0.35
_exptl_crystal_size_mid 0.24
_exptl_crystal_size_min 0.23
_refine_diff_density_max 0.297
_refine_diff_density_min -0.340
_refine_diff_density_rms 0.067
_refine_ls_extinction_method none
_refine_ls_goodness_of_fit_ref 1.068
_refine_ls_hydrogen_treatment constr
_refine_ls_matrix_type full
_refine_ls_number_parameters 178
_refine_ls_number_reflns 2244
_refine_ls_number_restraints 0
_refine_ls_restrained_S_all 1.068
_refine_ls_R_factor_all 0.0340
_refine_ls_R_factor_gt 0.0261
_refine_ls_shift/su_max 0.002
_refine_ls_shift/su_mean 0.001
_refine_ls_structure_factor_coef Fsqd
_refine_ls_weighting_details 'calc w=1/[\s^2^(Fo^2^)+(0.0276P)^2^+0.9999P] where P=(Fo^2^+2Fc^2^)/3'
_refine_ls_weighting_scheme calc
_refine_ls_wR_factor_gt 0.0634
_refine_ls_wR_factor_ref 0.0665
_reflns_number_gt 1885
_reflns_number_total 2244
_reflns_threshold_expression >2sigma(I)
_cod_data_source_file cg0505158si20051004_011433.cif
_cod_data_source_block 2
_cod_depositor_comments
;
The following automatic conversions were performed:

'_symmetry_cell_setting' value 'Monoclinic' changed to 'monoclinic'
according to /home/saulius/struct/CIF-dictionaries/cif_core.dic
dictionary named 'cif_core.dic' version 2.4.1 from 2010-06-29.

Automatic conversion script
Id: cif_fix_values 1715 2011-07-08 13:25:40Z adriana 
;
_cod_original_cell_volume 1137.5(6)
_cod_original_sg_symbol_H-M P2(1)/c
_cod_database_code 4504748

loop_
_symmetry_equiv_pos_as_xyz
'x, y, z'
'-x, y+1/2, -z+1/2'
'-x, -y, -z'
'x, -y-1/2, z-1/2'

loop_
_atom_site_label
_atom_site_type_symbol
_atom_site_fract_x
_atom_site_fract_y
_atom_site_fract_z
_atom_site_U_iso_or_equiv
_atom_site_adp_type
_atom_site_occupancy
_atom_site_symmetry_multiplicity
_atom_site_calc_flag
_atom_site_refinement_flags
Zn1 Zn 1.0000 0.0000 1.0000 0.02886(13) Uani 1 2 d S
Zn2 Zn 0.721275(18) -0.01088(3) 0.57192(3) 0.02115(10) Uani 1 1 d .
O4 O 0.91379(11) 0.1348(2) 0.8588(2) 0.0319(5) Uani 1 1 d .
O3 O 0.79628(11) 0.1112(2) 0.7256(2) 0.0291(4) Uani 1 1 d .
N3 N 0.64725(13) 0.1835(3) 0.5271(3) 0.0242(5) Uani 1 1 d .
N2 N 0.91119(12) -0.1662(2) 0.9653(3) 0.0226(5) Uani 1 1 d .
O1 O 0.65429(11) -0.3521(2) 0.8936(2) 0.0308(5) Uani 1 1 d .
C2 C 0.78282(15) -0.2253(3) 0.8888(3) 0.0216(5) Uani 1 1 d .
O2 O 0.66458(11) -0.1444(2) 0.7338(2) 0.0287(4) Uani 1 1 d .
N1 N 0.81348(13) -0.3536(2) 0.9740(3) 0.0233(5) Uani 1 1 d .
C8 C 0.53133(16) 0.4338(3) 0.5037(3) 0.0238(5) Uani 1 1 d .
C3 C 0.69529(16) -0.2396(3) 0.8339(3) 0.0236(5) Uani 1 1 d .
C5 C 0.85052(15) 0.0563(3) 0.8170(3) 0.0229(5) Uani 1 1 d .
C4 C 0.84393(15) -0.1088(3) 0.8828(3) 0.0208(5) Uani 1 1 d .
O5 O 0.93571(14) 0.0710(3) 1.2245(3) 0.0465(6) Uani 1 1 d .
H5A H 0.8996 0.0085 1.2670 0.070 Uiso 1 1 d R
H5B H 0.9253 0.1664 1.2593 0.070 Uiso 1 1 d R
C6 C 0.57379(17) 0.1625(3) 0.4570(4) 0.0335(7) Uani 1 1 d .
H6A H 0.5614 0.0616 0.4158 0.040 Uiso 1 1 calc R
C9 C 0.60915(18) 0.4562(3) 0.5706(4) 0.0332(7) Uani 1 1 d .
H9A H 0.6241 0.5569 0.6087 0.040 Uiso 1 1 calc R
C1 C 0.89022(15) -0.3108(3) 1.0159(3) 0.0232(5) Uani 1 1 d .
H1A H 0.9255 -0.3760 1.0749 0.028 Uiso 1 1 calc R
C7 C 0.51505(17) 0.2827(3) 0.4423(4) 0.0344(7) Uani 1 1 d .
H7A H 0.4648 0.2623 0.3915 0.041 Uiso 1 1 calc R
C10 C 0.66442(17) 0.3307(3) 0.5811(4) 0.0326(7) Uani 1 1 d .
H10A H 0.7160 0.3490 0.6277 0.039 Uiso 1 1 calc R

loop_
_atom_site_aniso_label
_atom_site_aniso_U_11
_atom_site_aniso_U_22
_atom_site_aniso_U_33
_atom_site_aniso_U_23
_atom_site_aniso_U_13
_atom_site_aniso_U_12
Zn1 0.0227(2) 0.0238(2) 0.0400(3) 0.0069(2) -0.01364(19) -0.00827(18)
Zn2 0.02025(17) 0.01773(16) 0.02542(17) -0.00009(12) -0.00435(12) 0.00468(11)
O4 0.0285(11) 0.0213(10) 0.0457(12) 0.0089(9) -0.0174(9) -0.0080(8)
O3 0.0308(10) 0.0208(10) 0.0355(11) 0.0016(8) -0.0157(8) 0.0010(8)
N3 0.0236(11) 0.0187(11) 0.0303(12) 0.0009(9) -0.0030(9) 0.0039(9)
N2 0.0173(10) 0.0204(11) 0.0300(12) 0.0015(9) -0.0067(9) -0.0040(9)
O1 0.0273(10) 0.0303(11) 0.0348(11) 0.0087(9) -0.0093(8) -0.0128(8)
C2 0.0236(13) 0.0191(13) 0.0221(13) 0.0003(10) -0.0026(10) -0.0025(10)
O2 0.0217(9) 0.0313(11) 0.0331(11) 0.0095(8) -0.0089(8) -0.0029(8)
N1 0.0216(11) 0.0194(11) 0.0289(12) 0.0038(9) -0.0056(9) -0.0018(9)
C8 0.0230(12) 0.0209(13) 0.0274(14) 0.0007(11) -0.0036(10) 0.0067(12)
C3 0.0240(13) 0.0236(13) 0.0232(13) -0.0028(11) -0.0034(10) -0.0041(11)
C5 0.0206(13) 0.0215(13) 0.0265(14) 0.0007(11) -0.0037(11) -0.0015(10)
C4 0.0180(12) 0.0207(13) 0.0237(13) -0.0009(10) -0.0048(10) -0.0009(10)
O5 0.0625(15) 0.0263(11) 0.0510(14) -0.0071(10) 0.0188(11) -0.0050(10)
C6 0.0299(15) 0.0190(14) 0.0515(18) -0.0084(13) -0.0104(13) 0.0032(11)
C9 0.0351(16) 0.0199(14) 0.0444(17) -0.0084(12) -0.0172(13) 0.0079(12)
C1 0.0192(13) 0.0224(13) 0.0278(14) 0.0042(11) -0.0049(10) 0.0003(10)
C7 0.0217(14) 0.0236(15) 0.0577(19) -0.0060(14) -0.0132(13) 0.0050(11)
C10 0.0298(15) 0.0270(15) 0.0410(17) -0.0063(13) -0.0161(12) 0.0048(12)

loop_
_atom_type_symbol
_atom_type_description
_atom_type_scat_dispersion_real
_atom_type_scat_dispersion_imag
_atom_type_scat_source
C C 0.0033 0.0016 'International Tables Vol C Tables 4.2.6.8 and 6.1.1.4'
H H 0.0000 0.0000 'International Tables Vol C Tables 4.2.6.8 and 6.1.1.4'
N N 0.0061 0.0033 'International Tables Vol C Tables 4.2.6.8 and 6.1.1.4'
O O 0.0106 0.0060 'International Tables Vol C Tables 4.2.6.8 and 6.1.1.4'
Zn Zn 0.2839 1.4301 'International Tables Vol C Tables 4.2.6.8 and 6.1.1.4'

loop_
_geom_angle_atom_site_label_1
_geom_angle_atom_site_label_2
_geom_angle_atom_site_label_3
_geom_angle
_geom_angle_site_symmetry_1
_geom_angle_site_symmetry_3
N2 Zn1 N2 179.998(1) 3_757 .
N2 Zn1 O4 79.66(8) 3_757 3_757
N2 Zn1 O4 100.34(8) . 3_757
N2 Zn1 O4 100.34(8) 3_757 .
N2 Zn1 O4 79.66(8) . .
O4 Zn1 O4 180.000(1) 3_757 .
N2 Zn1 O5 88.63(9) 3_757 3_757
N2 Zn1 O5 91.37(9) . 3_757
O4 Zn1 O5 92.22(9) 3_757 3_757
O4 Zn1 O5 87.78(9) . 3_757
N2 Zn1 O5 91.37(9) 3_757 .
N2 Zn1 O5 88.63(9) . .
O4 Zn1 O5 87.78(9) 3_757 .
O4 Zn1 O5 92.22(9) . .
O5 Zn1 O5 180.00(11) 3_757 .
O2 Zn2 N3 107.57(8) . .
O2 Zn2 O3 96.10(8) . .
N3 Zn2 O3 93.87(8) . .
O2 Zn2 N1 108.00(9) . 4
N3 Zn2 N1 141.67(9) . 4
O3 Zn2 N1 96.16(8) . 4
O2 Zn2 O1 87.84(8) . 4
N3 Zn2 O1 89.93(8) . 4
O3 Zn2 O1 173.43(7) . 4
N1 Zn2 O1 77.59(8) 4 4
C5 O4 Zn1 113.98(16) . .
C5 O3 Zn2 128.55(18) . .
C6 N3 C10 117.1(2) . .
C6 N3 Zn2 119.62(18) . .
C10 N3 Zn2 122.84(18) . .
C1 N2 C4 106.3(2) . .
C1 N2 Zn1 139.55(18) . .
C4 N2 Zn1 113.19(16) . .
C3 O1 Zn2 114.42(16) . 4_556
N1 C2 C4 108.0(2) . .
N1 C2 C3 116.0(2) . .
C4 C2 C3 135.8(2) . .
C3 O2 Zn2 129.55(17) . .
C1 N1 C2 105.2(2) . .
C1 N1 Zn2 135.42(18) . 4_556
C2 N1 Zn2 112.48(16) . 4_556
C9 C8 C7 116.4(2) . .
C9 C8 C8 121.8(3) . 3_666
C7 C8 C8 121.8(3) . 3_666
O1 C3 O2 122.5(2) . .
O1 C3 C2 115.6(2) . .
O2 C3 C2 122.0(2) . .
O3 C5 O4 123.1(3) . .
O3 C5 C4 121.3(2) . .
O4 C5 C4 115.6(2) . .
N2 C4 C2 107.2(2) . .
N2 C4 C5 117.1(2) . .
C2 C4 C5 135.6(2) . .
Zn1 O5 H5A 120.7 . .
Zn1 O5 H5B 128.5 . .
H5A O5 H5B 106.1 . .
N3 C6 C7 123.4(3) . .
N3 C6 H6A 118.3 . .
C7 C6 H6A 118.3 . .
C10 C9 C8 120.5(3) . .
C10 C9 H9A 119.7 . .
C8 C9 H9A 119.7 . .
N2 C1 N1 113.2(2) . .
N2 C1 H1A 123.4 . .
N1 C1 H1A 123.4 . .
C6 C7 C8 119.7(3) . .
C6 C7 H7A 120.2 . .
C8 C7 H7A 120.2 . .
N3 C10 C9 122.8(3) . .
N3 C10 H10A 118.6 . .
C9 C10 H10A 118.6 . .

loop_
_geom_bond_atom_site_label_1
_geom_bond_atom_site_label_2
_geom_bond_distance
_geom_bond_site_symmetry_2
Zn1 N2 2.009(2) 3_757
Zn1 N2 2.009(2) .
Zn1 O4 2.1458(18) 3_757
Zn1 O4 2.1458(18) .
Zn1 O5 2.254(2) 3_757
Zn1 O5 2.254(2) .
Zn2 O2 1.9932(19) .
Zn2 N3 2.043(2) .
Zn2 O3 2.0435(18) .
Zn2 N1 2.044(2) 4
Zn2 O1 2.1774(19) 4
O4 C5 1.259(3) .
O3 C5 1.251(3) .
N3 C6 1.332(3) .
N3 C10 1.336(3) .
N2 C1 1.321(3) .
N2 C4 1.372(3) .
O1 C3 1.254(3) .
O1 Zn2 2.1773(19) 4_556
C2 N1 1.379(3) .
C2 C4 1.381(3) .
C2 C3 1.486(4) .
O2 C3 1.261(3) .
N1 C1 1.332(3) .
N1 Zn2 2.044(2) 4_556
C8 C9 1.385(4) .
C8 C7 1.385(4) .
C8 C8 1.494(5) 3_666
C5 C4 1.488(4) .
O5 H5A 0.8607 .
O5 H5B 0.8636 .
C6 C7 1.381(4) .
C6 H6A 0.9300 .
C9 C10 1.374(4) .
C9 H9A 0.9300 .
C1 H1A 0.9300 .
C7 H7A 0.9300 .
C10 H10A 0.9300 .

loop_
_geom_hbond_atom_site_label_D
_geom_hbond_atom_site_label_H
_geom_hbond_atom_site_label_A
_geom_hbond_distance_DH
_geom_hbond_distance_HA
_geom_hbond_distance_DA
_geom_hbond_angle_DHA
_geom_hbond_site_symmetry_A
O5 H5A N1 0.86 2.59 3.417(3) 162.0 4_556
O5 H5B O4 0.86 1.87 2.724(3) 171.5 4_566

loop_
_geom_torsion_atom_site_label_1
_geom_torsion_atom_site_label_2
_geom_torsion_atom_site_label_3
_geom_torsion_atom_site_label_4
_geom_torsion
_geom_torsion_site_symmetry_1
_geom_torsion_site_symmetry_4
N2 Zn1 O4 C5 179.09(19) 3_757 .
N2 Zn1 O4 C5 -0.91(19) . .
O4 Zn1 O4 C5 148(100) 3_757 .
O5 Zn1 O4 C5 90.9(2) 3_757 .
O5 Zn1 O4 C5 -89.1(2) . .
O2 Zn2 O3 C5 60.9(2) . .
N3 Zn2 O3 C5 169.0(2) . .
N1 Zn2 O3 C5 -48.0(2) 4 .
O1 Zn2 O3 C5 -65.7(7) 4 .
O2 Zn2 N3 C6 -67.2(2) . .
O3 Zn2 N3 C6 -164.9(2) . .
N1 Zn2 N3 C6 90.1(2) 4 .
O1 Zn2 N3 C6 20.5(2) 4 .
O2 Zn2 N3 C10 104.8(2) . .
O3 Zn2 N3 C10 7.2(2) . .
N1 Zn2 N3 C10 -97.8(2) 4 .
O1 Zn2 N3 C10 -167.5(2) 4 .
N2 Zn1 N2 C1 -124(3) 3_757 .
O4 Zn1 N2 C1 9.8(3) 3_757 .
O4 Zn1 N2 C1 -170.2(3) . .
O5 Zn1 N2 C1 102.3(3) 3_757 .
O5 Zn1 N2 C1 -77.7(3) . .
N2 Zn1 N2 C4 43(3) 3_757 .
O4 Zn1 N2 C4 176.68(17) 3_757 .
O4 Zn1 N2 C4 -3.32(17) . .
O5 Zn1 N2 C4 -90.81(18) 3_757 .
O5 Zn1 N2 C4 89.19(18) . .
N3 Zn2 O2 C3 -153.3(2) . .
O3 Zn2 O2 C3 -57.2(2) . .
N1 Zn2 O2 C3 41.3(2) 4 .
O1 Zn2 O2 C3 117.5(2) 4 .
C4 C2 N1 C1 0.2(3) . .
C3 C2 N1 C1 -177.2(2) . .
C4 C2 N1 Zn2 155.87(17) . 4_556
C3 C2 N1 Zn2 -21.5(3) . 4_556
Zn2 O1 C3 O2 -176.9(2) 4_556 .
Zn2 O1 C3 C2 3.0(3) 4_556 .
Zn2 O2 C3 O1 -156.7(2) . .
Zn2 O2 C3 C2 23.4(4) . .
N1 C2 C3 O1 12.2(3) . .
C4 C2 C3 O1 -164.3(3) . .
N1 C2 C3 O2 -167.9(2) . .
C4 C2 C3 O2 15.7(5) . .
Zn2 O3 C5 O4 150.7(2) . .
Zn2 O3 C5 C4 -28.9(4) . .
Zn1 O4 C5 O3 -175.0(2) . .
Zn1 O4 C5 C4 4.7(3) . .
C1 N2 C4 C2 0.5(3) . .
Zn1 N2 C4 C2 -170.66(17) . .
C1 N2 C4 C5 178.0(2) . .
Zn1 N2 C4 C5 6.8(3) . .
N1 C2 C4 N2 -0.4(3) . .
C3 C2 C4 N2 176.2(3) . .
N1 C2 C4 C5 -177.3(3) . .
C3 C2 C4 C5 -0.6(5) . .
O3 C5 C4 N2 171.8(2) . .
O4 C5 C4 N2 -7.9(4) . .
O3 C5 C4 C2 -11.6(5) . .
O4 C5 C4 C2 168.7(3) . .
C10 N3 C6 C7 -2.0(5) . .
Zn2 N3 C6 C7 170.5(3) . .
C7 C8 C9 C10 -3.2(5) . .
C8 C8 C9 C10 177.5(3) 3_666 .
C4 N2 C1 N1 -0.4(3) . .
Zn1 N2 C1 N1 167.0(2) . .
C2 N1 C1 N2 0.2(3) . .
Zn2 N1 C1 N2 -147.0(2) 4_556 .
N3 C6 C7 C8 -0.5(5) . .
C9 C8 C7 C6 3.0(5) . .
C8 C8 C7 C6 -177.6(3) 3_666 .
C6 N3 C10 C9 1.9(4) . .
Zn2 N3 C10 C9 -170.4(2) . .
C8 C9 C10 N3 0.7(5) . .
